data_7127871
loop_
_publ_author_name
'Tang, Li'
'Deng, Shiyao'
'Wang, Shuxin'
'Pei, Yong'
'Zhu, Manzhou'

_publ_section_title
;
 Total structural determination of alloyed
 Au<sub>15.37</sub>Cu<sub>16.63</sub>(S-Adm)<sub>20</sub> nanoclusters
 with double superatomic chains.
;
_journal_issue 16
_journal_name_full 'Chemical communications (Cambridge, England)'
_journal_page_first 2017
_journal_page_last 2020
_journal_paper_doi 10.1039/d0cc07482a
_journal_volume 57
_journal_year 2021
_chemical_formula_moiety 'C200 H300 Au15.373 Cu16.627 S20, 1[CH2Cl2], 3[C4H10O]'
_chemical_formula_sum 'C213 H332 Au15.37 Cl2 Cu16.63 O3 S20'
_chemical_formula_weight 7736.91
_space_group_crystal_system triclinic
_space_group_IT_number 2
_space_group_name_Hall '-P 1'
_space_group_name_H-M_alt 'P -1'
_atom_sites_solution_hydrogens geom
_atom_sites_solution_primary dual
_audit_creation_date 2019-04-15
_audit_creation_method
;
Olex2 1.2
(compiled 2018.05.29 svn.r3508 for OlexSys, GUI svn.r5506)
;
_audit_update_record
;
2020-12-23 deposited with the CCDC.	2021-01-15 downloaded from the CCDC.
;
_cell_angle_alpha 103.748(4)
_cell_angle_beta 110.733(4)
_cell_angle_gamma 93.756(4)
_cell_formula_units_Z 1
_cell_length_a 17.4596(9)
_cell_length_b 18.8819(10)
_cell_length_c 19.6255(10)
_cell_measurement_reflns_used 37934
_cell_measurement_temperature 120
_cell_measurement_theta_max 71.70
_cell_measurement_theta_min 2.97
_cell_volume 5797.3(6)
_computing_molecular_graphics 'Olex2 (Dolomanov et al., 2009)'
_computing_publication_material 'Olex2 (Dolomanov et al., 2009)'
_computing_structure_refinement 'ShelXL (Sheldrick, 2015)'
_computing_structure_solution 'ShelXT (Sheldrick, 2015)'
_diffrn_ambient_temperature 120
_diffrn_measured_fraction_theta_full 0.960
_diffrn_measured_fraction_theta_max 0.960
_diffrn_measurement_device_type 'STOE STADIVARI'
_diffrn_radiation_type CuK\a
_diffrn_radiation_wavelength 1.54186
_diffrn_reflns_av_R_equivalents 0.0985
_diffrn_reflns_av_unetI/netI 0.1702
_diffrn_reflns_Laue_measured_fraction_full 0.960
_diffrn_reflns_Laue_measured_fraction_max 0.960
_diffrn_reflns_limit_h_max 18
_diffrn_reflns_limit_h_min -20
_diffrn_reflns_limit_k_max 22
_diffrn_reflns_limit_k_min -15
_diffrn_reflns_limit_l_max 19
_diffrn_reflns_limit_l_min -23
_diffrn_reflns_number 49313
_diffrn_reflns_point_group_measured_fraction_full 0.960
_diffrn_reflns_point_group_measured_fraction_max 0.960
_diffrn_reflns_theta_full 67.500
_diffrn_reflns_theta_max 67.500
_diffrn_reflns_theta_min 2.972
_exptl_absorpt_coefficient_mu 21.334
_exptl_absorpt_correction_T_max 0.9811
_exptl_absorpt_correction_T_min 0.3484
_exptl_absorpt_correction_type multi-scan
_exptl_absorpt_process_details
;
STOE LANA, absorption correction by scaling of reflection intensities.
J. Koziskova, F. Hahn, J. Richter, J. Kozisek, "Comparison of different
absorption corrections on the model structure of tetrakis(\m~2~-acetato)-
diaqua-di-copper(II)", Acta Chimica Slovaca, vol. 9, no. 2, 2016, pp. 136 - 140.
Afterwards a spherical absorption correction was performed within STOE LANA.
;
_exptl_crystal_colour 'dark black'
_exptl_crystal_colour_modifier dark
_exptl_crystal_colour_primary black
_exptl_crystal_density_diffrn 2.128
_exptl_crystal_description block
_exptl_crystal_F_000 3516
_exptl_crystal_preparation Luminescent
_exptl_crystal_size_max 0.1
_exptl_crystal_size_mid 0.05
_exptl_crystal_size_min 0.01
_refine_diff_density_max 5.965
_refine_diff_density_min -5.120
_refine_diff_density_rms 0.433
_refine_ls_extinction_method none
_refine_ls_goodness_of_fit_ref 0.997
_refine_ls_hydrogen_treatment constr
_refine_ls_matrix_type full
_refine_ls_number_parameters 1137
_refine_ls_number_reflns 20077
_refine_ls_number_restraints 2710
_refine_ls_restrained_S_all 0.934
_refine_ls_R_factor_all 0.1261
_refine_ls_R_factor_gt 0.0856
_refine_ls_shift/su_max 0.000
_refine_ls_shift/su_mean 0.000
_refine_ls_structure_factor_coef Fsqd
_refine_ls_weighting_details 'w=1/[\s^2^(Fo^2^)+(0.1000P)^2^] where P=(Fo^2^+2Fc^2^)/3'
_refine_ls_weighting_scheme calc
_refine_ls_wR_factor_gt 0.2071
_refine_ls_wR_factor_ref 0.2247
_reflns_Friedel_coverage 0.000
_reflns_number_gt 10512
_reflns_number_total 20077
_reflns_threshold_expression 'I > 2\s(I)'
_cod_data_source_file d0cc07482a2.cif
_cod_data_source_block 1
_cod_depositor_comments 'Adding full bibliography for 7127871.cif.'
_cod_original_cell_volume 5797.3(5)
_cod_database_code 7127871
_shelx_shelxl_version_number 2016/4
_shelx_space_group_comment
;
The symmetry employed for this shelxl refinement is uniquely defined
by the following loop, which should always be used as a source of
symmetry information in preference to the above space-group names.
They are only intended as comments.
;
_shelx_estimated_absorpt_t_max 0.815
_shelx_estimated_absorpt_t_min 0.224
_olex2_refinement_description
;
1. Fixed Uiso
 At 1.2 times of:
  All C(H) groups, All C(H,H) groups
2. Shared sites
{Cu9, Au9}
{Cu8, Au8}
3. Restrained distances
 H01F_$1-H01F_$2
 2.1 with sigma of 0.01
 C2-C10
 1.46 with sigma of 0.01
 C025-C012
 1.45 with sigma of 0.01
 C038-C02Y
 1.45 with sigma of 0.01
4. Uiso/Uaniso restraints and constraints
C00R \\sim C00S \\sim C00T \\sim C00U \\sim C00V \\sim C00W \\sim C00X \\sim
C00Y \\sim C00Z \\sim C010 \\sim C011 \\sim C012 \\sim C013 \\sim C014 \\sim
C015 \\sim C016 \\sim C017 \\sim C018 \\sim C019 \\sim C01A \\sim C01B \\sim
C01C \\sim C01D \\sim C01E \\sim C01F \\sim C01G \\sim C01H \\sim C01I \\sim
C01J \\sim C01K \\sim C01L \\sim C01M \\sim C01N \\sim C01O \\sim C01P \\sim
C01Q \\sim C01R \\sim C01S \\sim C01T \\sim C01U \\sim C01V \\sim C01W \\sim
C01X \\sim C01Y \\sim C020 \\sim C021 \\sim C022 \\sim C023 \\sim C024 \\sim
C025 \\sim C026 \\sim C027 \\sim C028 \\sim C029 \\sim C02A \\sim C02B \\sim
C02C \\sim C02D \\sim C02E \\sim C02F \\sim C02G \\sim C02H \\sim C02I \\sim
C02J \\sim C02K \\sim C02L \\sim C02M \\sim C02N \\sim C02O \\sim C02Q \\sim
C02R \\sim C02S \\sim C02T \\sim C02U \\sim C02V \\sim C02W \\sim C02X \\sim
C02Y \\sim C02Z \\sim C031 \\sim C033 \\sim C034 \\sim C036 \\sim C038 \\sim
C03A \\sim C03B \\sim C03C \\sim C03E \\sim C03F \\sim C03G \\sim C2 \\sim C4
\\sim C6 \\sim C8 \\sim C5 \\sim C0AA \\sim C9 \\sim C10 \\sim C7 \\sim C1AA:
within 3.8A with sigma of 0.01 and sigma for terminal atoms of 0.02
Uanis(Cu9) = Uanis(Au9)
Uanis(Cu8) = Uanis(Au8)
5. Others
 Sof(Au9)=1-FVAR(1)
 Sof(Cu9)=FVAR(1)
 Sof(Au8)=1-FVAR(2)
 Sof(Cu8)=FVAR(2)
6.a Ternary CH refined with riding coordinates:
 C012(H012), C01B(H01Q), C01D(H01T), C01F(H01W), C01G(H01X), C01L(H1AA),
 C01M(H2AA), C01T(H8AA), C01V(H0BA), C01W(H1BA), C01X(H2BA), C022(H022),
 C023(H023), C029(H029), C02B(H02Q), C02F(H02X), C02I(H02Z), C02K(H4BA),
 C02O(H8BA), C02R(H0CA), C02T(H2CA), C02W(H5CA), C02Z(H8CA), C031(H031),
 C036(H036), C038(H038), C03G(H03O), C4(H4), C0AA(H0AB), C7(H7)
6.b Secondary CH2 refined with riding coordinates:
 C00R(H00A,H00B), C00W(H00C,H00D), C00Y(H00E,H00F), C00Z(H00G,H00H), C010(H01A,
 H01B), C011(H01C,H01D), C013(H01E,H01F), C014(H01G,H01H), C015(H01I,H01J),
 C016(H01K,H01L), C017(H01M,H01N), C01A(H01O,H01P), C01C(H01R,H01S), C01E(H01U,
 H01V), C01H(H01Y,H), C01I(H01Z,HA), C01J(H01,HB), C01K(H0AA,HC), C01N(H3AA,HD),
  C01P(H4AA,HE), C01Q(H5AA,HF), C01R(H6AA,HG), C01S(H7AA,HH), C01U(H9AA,HI),
 C01Y(H3BA,HJ), C020(H02A,H02B), C021(H02C,H02D), C024(H02E,H02F), C025(H02G,
 H02H), C026(H02I,H02J), C027(H02K,H02L), C028(H02M,H02N), C02A(H02O,H02P),
 C02C(H02R,H02S), C02D(H02T,H02U), C02E(H02V,H02W), C02H(H02Y,HK), C02J(H02,HL),
  C02L(H5BA,HM), C02M(H6BA,HN), C02N(H7BA,HO), C02Q(H9BA,HP), C02S(H1CA,HQ),
 C02U(H3CA,HR), C02V(H4CA,HS), C02X(H6CA,HT), C02Y(H7CA,HU), C033(H03A,H03B),
 C034(H03C,H03D), C03A(H03E,H03F), C03B(H03G,H03H), C03C(H03I,H03J), C03E(H03K,
 H03L), C03F(H03M,H03N), C6(H6A,H6B), C8(H8A,H8B), C5(H5A,H5B), C9(H9A,H9B),
 C10(H10A,H10B), C1AA(H1AB,H1AC)
;
_olex2_submission_special_instructions 'No special instructions were received'

loop_
_space_group_symop_operation_xyz
'x, y, z'
'-x, -y, -z'

loop_
_atom_site_label
_atom_site_type_symbol
_atom_site_fract_x
_atom_site_fract_y
_atom_site_fract_z
_atom_site_U_iso_or_equiv
_atom_site_adp_type
_atom_site_occupancy
_atom_site_site_symmetry_order
_atom_site_calc_flag
_atom_site_refinement_flags_posn
_atom_site_refinement_flags_adp
_atom_site_refinement_flags_occupancy
_atom_site_disorder_assembly
_atom_site_disorder_group
Au4 Au 0.28595(6) 0.50370(5) 0.43838(5) 0.0285(2) Uani 1 1 d . . . . .
Au5 Au 0.44498(6) 0.67932(5) 0.55402(5) 0.0287(2) Uani 1 1 d . . . . .
Au2 Au 0.40396(6) 0.40028(5) 0.50325(5) 0.0287(2) Uani 1 1 d . . . . .
Au7 Au 0.43978(6) 0.33088(5) 0.32064(5) 0.0298(2) Uani 1 1 d . . . . .
Au6 Au 0.31680(6) 0.42990(6) 0.31812(5) 0.0332(2) Uani 1 1 d . . . . .
Au1 Au 0.45090(6) 0.54607(5) 0.57964(6) 0.0346(2) Uani 1 1 d . . . . .
Au3 Au 0.43362(6) 0.53524(6) 0.42858(6) 0.0380(3) Uani 1 1 d . . . . .
Cu8 Cu 0.15022(13) 0.46062(10) 0.26816(11) 0.0405(8) Uani 0.647(6) 1 d . . P A 1
Cu9 Cu 0.48821(16) 0.80764(13) 0.68250(11) 0.0555(10) Uani 0.668(6) 1 d . . P B 1
Cu6 Cu 0.29800(19) 0.57877(18) 0.34097(18) 0.0288(7) Uani 1 1 d . . . . .
Cu4 Cu 0.40649(19) 0.65465(18) 0.67551(16) 0.0283(7) Uani 1 1 d . . . . .
Cu1 Cu 0.3071(2) 0.52290(19) 0.59274(17) 0.0345(8) Uani 1 1 d . . . . .
Cu2 Cu 0.5369(2) 0.3399(2) 0.61100(17) 0.0390(9) Uani 1 1 d . . . . .
Cu5 Cu 0.2062(2) 0.3548(2) 0.35754(19) 0.0406(9) Uani 1 1 d . . . . .
Cu0F Cu 0.6242(3) 0.7734(2) 0.6344(2) 0.0447(10) Uani 1 1 d . . . . .
Cu3 Cu 0.4419(2) 0.4491(2) 0.6574(2) 0.0441(9) Uani 1 1 d . . . . .
S00H S 0.3948(3) 0.5484(3) 0.7126(3) 0.0335(13) Uani 1 1 d . . . . .
S00I S 0.3034(4) 0.2980(3) 0.4153(3) 0.0379(14) Uani 1 1 d . . . . .
S00J S 0.1892(4) 0.4951(3) 0.4961(3) 0.0339(13) Uani 1 1 d . . . . .
S00K S 0.3051(3) 0.3184(3) 0.2279(3) 0.0301(12) Uani 1 1 d . . . . .
S00L S 0.3694(4) 0.7672(3) 0.6974(3) 0.0378(14) Uani 1 1 d . . . . .
S00M S 0.2068(4) 0.5379(3) 0.2242(3) 0.0365(14) Uani 1 1 d . . . . .
S00N S 0.0808(4) 0.3802(3) 0.3011(3) 0.0397(14) Uani 1 1 d . . . . .
S00O S 0.4495(4) 0.3345(4) 0.6662(3) 0.0435(16) Uani 1 1 d . . . . .
S00P S 0.3669(4) 0.6887(3) 0.4334(3) 0.0397(15) Uani 1 1 d . . . . .
S00Q S 0.5816(5) 0.8772(4) 0.6692(3) 0.0496(18) Uani 1 1 d . . . . .
C00R C 0.4395(18) 0.8323(15) 0.4653(15) 0.052(3) Uani 1 1 d . U . . .
H00A H 0.467058 0.830827 0.518437 0.063 Uiso 1 1 calc R . . . .
H00B H 0.473166 0.811116 0.436710 0.063 Uiso 1 1 calc R . . . .
C00S C 0.3541(19) 0.7863(15) 0.4311(15) 0.051(3) Uani 1 1 d . U . . .
C00T C 0.3124(16) 0.3434(15) 0.1439(12) 0.042(3) Uani 1 1 d . U . . .
C00U C 0.1283(16) 0.5952(14) 0.1884(14) 0.044(3) Uani 1 1 d . U . . .
C00V C 0.3161(16) 0.5284(14) 0.7564(13) 0.042(3) Uani 1 1 d . U . . .
C00W C -0.0211(16) 0.3346(14) 0.1501(13) 0.045(3) Uani 1 1 d . U . . .
H00C H -0.058914 0.366689 0.163996 0.053 Uiso 1 1 calc R . . . .
H00D H 0.019506 0.364753 0.139377 0.053 Uiso 1 1 calc R . . . .
C00X C 0.2507(17) 0.2384(14) 0.4562(15) 0.045(3) Uani 1 1 d . U . . .
C00Y C 0.1039(16) 0.6400(14) 0.2485(14) 0.046(3) Uani 1 1 d . U . . .
H00E H 0.153797 0.672310 0.289468 0.055 Uiso 1 1 calc R . . . .
H00F H 0.080152 0.606614 0.270551 0.055 Uiso 1 1 calc R . . . .
C00Z C 0.3130(17) 0.1909(14) 0.4937(15) 0.046(3) Uani 1 1 d . U . . .
H00G H 0.331653 0.160565 0.455827 0.055 Uiso 1 1 calc R . . . .
H00H H 0.362207 0.223279 0.535498 0.055 Uiso 1 1 calc R . . . .
C010 C 0.2284(17) 0.2900(14) 0.5182(14) 0.045(3) Uani 1 1 d . U . . .
H01A H 0.279221 0.319983 0.560013 0.054 Uiso 1 1 calc R . . . .
H01B H 0.191945 0.323683 0.496583 0.054 Uiso 1 1 calc R . . . .
C011 C 0.2668(16) 0.4507(14) 0.7153(13) 0.042(3) Uani 1 1 d . U . . .
H01C H 0.305249 0.414225 0.719242 0.051 Uiso 1 1 calc R . . . .
H01D H 0.236982 0.446648 0.660885 0.051 Uiso 1 1 calc R . . . .
C012 C 0.2693(15) 0.1407(13) 0.5246(13) 0.048(3) Uani 1 1 d D U . . .
H012 H 0.309937 0.110304 0.548652 0.057 Uiso 1 1 calc R . . . .
C013 C 0.0926(8) 0.5840(10) 0.5497(11) 0.038(3) Uani 1 1 d . U . . .
H01E H 0.133379 0.591368 0.601967 0.046 Uiso 1 1 calc R . . . .
H01F H 0.055757 0.536112 0.534474 0.046 Uiso 1 1 calc DR . . . .
C014 C 0.1954(14) 0.6486(13) 0.5220(13) 0.037(3) Uani 1 1 d . U . . .
H01G H 0.223538 0.645683 0.485796 0.045 Uiso 1 1 calc R . . . .
H01H H 0.238184 0.653061 0.572702 0.045 Uiso 1 1 calc R . . . .
C015 C 0.3242(19) 0.7872(15) 0.3502(15) 0.053(3) Uani 1 1 d . U . . .
H01I H 0.269879 0.754515 0.320983 0.064 Uiso 1 1 calc R . . . .
H01J H 0.364233 0.769096 0.327601 0.064 Uiso 1 1 calc R . . . .
C016 C 0.0917(14) 0.7112(13) 0.4448(13) 0.038(3) Uani 1 1 d . U . . .
H01K H 0.121026 0.712613 0.410171 0.045 Uiso 1 1 calc R . . . .
H01L H 0.060456 0.753116 0.446482 0.045 Uiso 1 1 calc R . . . .
C017 C 0.0777(14) 0.5684(13) 0.4159(13) 0.037(3) Uani 1 1 d . U . . .
H01M H 0.037835 0.521847 0.398116 0.044 Uiso 1 1 calc R . . . .
H01N H 0.109113 0.566138 0.382389 0.044 Uiso 1 1 calc R . . . .
C018 C 0.1362(14) 0.5820(13) 0.4986(13) 0.035(3) Uani 1 1 d . U . . .
C019 C 0.0238(17) 0.3033(15) 0.2146(13) 0.045(3) Uani 1 1 d . U . . .
C01A C 0.1649(16) 0.6455(14) 0.1528(14) 0.045(3) Uani 1 1 d . U . . .
H01O H 0.216107 0.678028 0.191615 0.055 Uiso 1 1 calc R . . . .
H01P H 0.179306 0.615236 0.111770 0.055 Uiso 1 1 calc R . . . .
C01B C 0.3773(16) 0.4270(15) 0.0964(12) 0.043(3) Uani 1 1 d . U . . .
H01Q H 0.417483 0.473491 0.111450 0.052 Uiso 1 1 calc R . . . .
C01C C 0.2638(16) 0.5866(14) 0.7518(13) 0.044(3) Uani 1 1 d . U . . .
H01R H 0.232098 0.584046 0.698046 0.053 Uiso 1 1 calc R . . . .
H01S H 0.298925 0.635912 0.777234 0.053 Uiso 1 1 calc R . . . .
C01D C 0.0324(14) 0.6368(13) 0.4182(13) 0.036(3) Uani 1 1 d . U . . .
H01T H -0.007084 0.631524 0.365237 0.044 Uiso 1 1 calc R . . . .
C01E C 0.3734(15) 0.4118(14) 0.1638(12) 0.042(3) Uani 1 1 d . U . . .
H01U H 0.356802 0.454188 0.192805 0.050 Uiso 1 1 calc R . . . .
H01V H 0.429058 0.405325 0.196469 0.050 Uiso 1 1 calc R . . . .
C01F C -0.0700(16) 0.2718(15) 0.0808(14) 0.047(3) Uani 1 1 d . U . . .
H01W H -0.098980 0.293268 0.038542 0.057 Uiso 1 1 calc R . . . .
C01G C 0.4355(19) 0.9098(15) 0.4638(15) 0.053(3) Uani 1 1 d . U . . .
H01X H 0.492726 0.939206 0.491179 0.064 Uiso 1 1 calc R . . . .
C01H C 0.3695(16) 0.5335(15) 0.8403(12) 0.044(3) Uani 1 1 d . U . . .
H01Y H 0.406271 0.495701 0.843255 0.053 Uiso 1 1 calc R . . . .
H H 0.403929 0.583043 0.866868 0.053 Uiso 1 1 calc R . . . .
C01I C 0.5849(17) 0.3634(16) 0.8057(14) 0.051(3) Uani 1 1 d . U . . .
H01Z H 0.621991 0.354675 0.777377 0.061 Uiso 1 1 calc R . . . .
HA H 0.580282 0.416585 0.817229 0.061 Uiso 1 1 calc R . . . .
C01J C 0.3335(16) 0.2788(15) 0.0988(12) 0.044(3) Uani 1 1 d . U . . .
H01 H 0.291952 0.234547 0.086014 0.053 Uiso 1 1 calc R . . . .
HB H 0.388640 0.269190 0.128752 0.053 Uiso 1 1 calc R . . . .
C01K C -0.0187(14) 0.6384(14) 0.4668(12) 0.038(3) Uani 1 1 d . U . . .
H0AA H -0.059837 0.592484 0.447190 0.046 Uiso 1 1 calc R . . . .
HC H -0.048811 0.681023 0.466100 0.046 Uiso 1 1 calc R . . . .
C01L C 0.1009(16) 0.6916(14) 0.1210(14) 0.045(3) Uani 1 1 d . U . . .
H1AA H 0.124481 0.724914 0.098053 0.054 Uiso 1 1 calc R . . . .
C01M C 0.3060(16) 0.5196(14) 0.8750(13) 0.043(3) Uani 1 1 d . U . . .
H2AA H 0.337766 0.522557 0.929411 0.052 Uiso 1 1 calc R . . . .
C01N C 0.2466(15) 0.3069(15) -0.0220(12) 0.045(3) Uani 1 1 d . U . . .
H3AA H 0.245382 0.316414 -0.069843 0.054 Uiso 1 1 calc R . . . .
HD H 0.205186 0.262568 -0.034780 0.054 Uiso 1 1 calc R . . . .
C01O C 0.5000(18) 0.3164(16) 0.7596(14) 0.050(3) Uani 1 1 d . U . . .
C01P C 0.4012(18) 0.9176(16) 0.3834(15) 0.055(3) Uani 1 1 d . U . . .
H4AA H 0.397664 0.969848 0.384070 0.066 Uiso 1 1 calc R . . . .
HE H 0.436554 0.899017 0.355531 0.066 Uiso 1 1 calc R . . . .
C01Q C 0.3796(18) 0.9410(15) 0.5060(15) 0.055(3) Uani 1 1 d . U . . .
H5AA H 0.405542 0.941590 0.559895 0.066 Uiso 1 1 calc R . . . .
HF H 0.375284 0.992586 0.504101 0.066 Uiso 1 1 calc R . . . .
C01R C 0.0512(16) 0.5404(14) 0.1261(14) 0.046(3) Uani 1 1 d . U . . .
H6AA H 0.066078 0.511295 0.084889 0.056 Uiso 1 1 calc R . . . .
HG H 0.028573 0.506030 0.147922 0.056 Uiso 1 1 calc R . . . .
C01S C 0.3029(18) 0.8152(15) 0.4742(15) 0.052(3) Uani 1 1 d . U . . .
H7AA H 0.329866 0.814350 0.527626 0.062 Uiso 1 1 calc R . . . .
HH H 0.247584 0.783614 0.452029 0.062 Uiso 1 1 calc R . . . .
C01T C 0.2019(16) 0.5743(15) 0.7922(13) 0.044(3) Uani 1 1 d . U . . .
H8AA H 0.165436 0.613038 0.790292 0.052 Uiso 1 1 calc R . . . .
C01U C 0.0848(16) 0.2563(14) 0.1927(13) 0.045(3) Uani 1 1 d . U . . .
H9AA H 0.115963 0.236481 0.235036 0.054 Uiso 1 1 calc R . . . .
HI H 0.125115 0.287165 0.182361 0.054 Uiso 1 1 calc R . . . .
C01V C 0.5405(18) 0.2112(17) 0.8138(14) 0.053(3) Uani 1 1 d . U . . .
H0BA H 0.546047 0.157701 0.802789 0.063 Uiso 1 1 calc R . . . .
C01W C 0.3153(18) 0.8708(15) 0.3472(16) 0.053(3) Uani 1 1 d . U . . .
H1BA H 0.288147 0.871980 0.293363 0.064 Uiso 1 1 calc R . . . .
C01X C 0.3345(16) 0.2943(15) 0.0246(13) 0.045(3) Uani 1 1 d . U . . .
H2BA H 0.349503 0.250878 -0.005712 0.055 Uiso 1 1 calc R . . . .
C01Y C 0.1767(17) 0.1897(14) 0.3904(15) 0.046(3) Uani 1 1 d . U . . .
H3BA H 0.194513 0.159957 0.351560 0.055 Uiso 1 1 calc R . . . .
HJ H 0.136812 0.219994 0.366620 0.055 Uiso 1 1 calc R . . . .
C020 C 0.2539(16) 0.4436(14) 0.8376(12) 0.044(3) Uani 1 1 d . U . . .
H02A H 0.214323 0.436954 0.862255 0.052 Uiso 1 1 calc R . . . .
H02B H 0.290148 0.405529 0.844033 0.052 Uiso 1 1 calc R . . . .
C021 C 0.4032(16) 0.3654(14) 0.0489(13) 0.045(3) Uani 1 1 d . U . . .
H02C H 0.458625 0.356089 0.078651 0.054 Uiso 1 1 calc R . . . .
H02D H 0.405390 0.378277 0.003505 0.054 Uiso 1 1 calc R . . . .
C022 C 0.2042(16) 0.4335(15) 0.7500(13) 0.043(3) Uani 1 1 d . U . . .
H022 H 0.170500 0.382968 0.723516 0.052 Uiso 1 1 calc R . . . .
C023 C 0.1538(15) 0.7151(14) 0.5251(13) 0.039(3) Uani 1 1 d . U . . .
H023 H 0.196528 0.760602 0.544183 0.047 Uiso 1 1 calc R . . . .
C024 C 0.1481(16) 0.4952(14) 0.7490(13) 0.044(3) Uani 1 1 d . U . . .
H02E H 0.108986 0.485516 0.773156 0.053 Uiso 1 1 calc R . . . .
H02F H 0.115139 0.493594 0.695759 0.053 Uiso 1 1 calc R . . . .
C025 C 0.2008(15) 0.0907(13) 0.4620(13) 0.047(3) Uani 1 1 d D U . . .
H02G H 0.175088 0.054907 0.480453 0.056 Uiso 1 1 calc R . . . .
H02H H 0.220879 0.062697 0.423986 0.056 Uiso 1 1 calc R . . . .
C026 C 0.2934(15) 0.4380(15) 0.0502(13) 0.045(3) Uani 1 1 d . U . . .
H02I H 0.295479 0.449777 0.004280 0.055 Uiso 1 1 calc R . . . .
H02J H 0.278676 0.481313 0.079861 0.055 Uiso 1 1 calc R . . . .
C027 C -0.0176(16) 0.2221(15) 0.0562(13) 0.047(3) Uani 1 1 d . U . . .
H02K H 0.019806 0.249318 0.039701 0.056 Uiso 1 1 calc R . . . .
H02L H -0.053204 0.180520 0.012247 0.056 Uiso 1 1 calc R . . . .
C028 C 0.2503(16) 0.5755(14) 0.8735(13) 0.045(3) Uani 1 1 d . U . . .
H02M H 0.283433 0.625212 0.902332 0.054 Uiso 1 1 calc R . . . .
H02N H 0.211530 0.564578 0.897592 0.054 Uiso 1 1 calc R . . . .
C029 C 0.2930(19) 0.8953(15) 0.4711(15) 0.055(3) Uani 1 1 d . U . . .
H029 H 0.255378 0.916233 0.496186 0.066 Uiso 1 1 calc R . . . .
C02A C -0.1369(16) 0.2263(15) 0.0953(13) 0.047(3) Uani 1 1 d . U . . .
H02O H -0.169874 0.185532 0.049381 0.056 Uiso 1 1 calc R . . . .
H02P H -0.174883 0.258140 0.109264 0.056 Uiso 1 1 calc R . . . .
C02B C 0.1828(17) 0.2386(14) 0.5474(15) 0.045(3) Uani 1 1 d . U . . .
H02Q H 0.164645 0.269817 0.585930 0.054 Uiso 1 1 calc R . . . .
C02C C 0.2247(15) 0.3547(15) 0.0997(12) 0.044(3) Uani 1 1 d . U . . .
H02R H 0.208407 0.395833 0.130695 0.053 Uiso 1 1 calc R . . . .
H02S H 0.184352 0.309264 0.085916 0.053 Uiso 1 1 calc R . . . .
C02D C 0.3096(17) 0.8149(16) 0.8102(14) 0.052(3) Uani 1 1 d . U . . .
H02T H 0.276804 0.765197 0.796301 0.062 Uiso 1 1 calc R . . . .
H02U H 0.276565 0.842830 0.776661 0.062 Uiso 1 1 calc R . . . .
C02E C 0.2468(17) 0.1907(14) 0.5878(14) 0.045(3) Uani 1 1 d . U . . .
H02V H 0.297159 0.223252 0.627884 0.054 Uiso 1 1 calc R . . . .
H02W H 0.221187 0.160089 0.611119 0.054 Uiso 1 1 calc R . . . .
C02F C 0.0418(14) 0.6452(13) 0.5485(13) 0.037(3) Uani 1 1 d . U . . .
H02X H 0.010333 0.644474 0.582159 0.044 Uiso 1 1 calc R . . . .
C02G C 0.3886(18) 0.8074(16) 0.7983(14) 0.051(3) Uani 1 1 d . U . . .
C02H C 0.5624(18) 0.3592(16) 0.9218(15) 0.055(3) Uani 1 1 d . U . . .
H02Y H 0.587184 0.351135 0.972574 0.066 Uiso 1 1 calc R . . . .
HK H 0.554762 0.411577 0.928247 0.066 Uiso 1 1 calc R . . . .
C02I C 0.0383(16) 0.6890(15) 0.2162(15) 0.046(3) Uani 1 1 d . U . . .
H02Z H 0.021798 0.718015 0.257067 0.056 Uiso 1 1 calc R . . . .
C02J C 0.4384(18) 0.7641(15) 0.8480(14) 0.052(3) Uani 1 1 d . U . . .
H02 H 0.491457 0.760168 0.840752 0.062 Uiso 1 1 calc R . . . .
HL H 0.407427 0.713472 0.833242 0.062 Uiso 1 1 calc R . . . .
C02K C 0.4566(18) 0.8015(15) 0.9321(14) 0.052(3) Uani 1 1 d . U . . .
H4BA H 0.487738 0.770640 0.963966 0.062 Uiso 1 1 calc R . . . .
C02L C 0.5023(18) 0.2318(15) 0.7414(14) 0.053(3) Uani 1 1 d . U . . .
H5BA H 0.445219 0.203931 0.712794 0.063 Uiso 1 1 calc R . . . .
HM H 0.535213 0.218842 0.709570 0.063 Uiso 1 1 calc R . . . .
C02M C 0.4393(18) 0.3306(16) 0.7995(14) 0.052(3) Uani 1 1 d . U . . .
H6BA H 0.384712 0.298614 0.769002 0.062 Uiso 1 1 calc R . . . .
HN H 0.431319 0.382962 0.809114 0.062 Uiso 1 1 calc R . . . .
C02N C 0.2645(18) 0.8966(16) 0.3888(15) 0.056(3) Uani 1 1 d . U . . .
H7BA H 0.208432 0.866530 0.361278 0.067 Uiso 1 1 calc R . . . .
HO H 0.258847 0.948118 0.387514 0.067 Uiso 1 1 calc R . . . .
C02O C 0.1354(18) 0.1373(14) 0.4250(15) 0.047(3) Uani 1 1 d . U . . .
H8BA H 0.085712 0.103498 0.383729 0.056 Uiso 1 1 calc R . . . .
C02Q C -0.0378(16) 0.2575(15) 0.2307(13) 0.046(3) Uani 1 1 d . U . . .
H9BA H -0.008011 0.237847 0.273528 0.056 Uiso 1 1 calc R . . . .
HP H -0.075617 0.288936 0.245602 0.056 Uiso 1 1 calc R . . . .
C02R C 0.2266(16) 0.3734(15) 0.0262(12) 0.044(3) Uani 1 1 d . U . . .
H0CA H 0.171699 0.385263 -0.003173 0.053 Uiso 1 1 calc R . . . .
C02S C 0.0765(16) 0.7398(14) 0.1844(14) 0.047(3) Uani 1 1 d . U . . .
H1CA H 0.126338 0.772528 0.225029 0.057 Uiso 1 1 calc R . . . .
HQ H 0.036324 0.770975 0.162881 0.057 Uiso 1 1 calc R . . . .
C02T C 0.3263(18) 0.8559(15) 0.8948(14) 0.051(3) Uani 1 1 d . U . . .
H2CA H 0.272204 0.860559 0.900736 0.061 Uiso 1 1 calc R . . . .
C02U C 0.1045(14) 0.7195(13) 0.5785(13) 0.038(3) Uani 1 1 d . U . . .
H3CA H 0.074267 0.762006 0.577541 0.045 Uiso 1 1 calc R . . . .
HR H 0.143098 0.725701 0.631382 0.045 Uiso 1 1 calc R . . . .
C02V C 0.6276(18) 0.2605(15) 0.8630(15) 0.053(3) Uani 1 1 d . U . . .
H4CA H 0.651567 0.248235 0.911775 0.064 Uiso 1 1 calc R . . . .
HS H 0.665753 0.250802 0.835918 0.064 Uiso 1 1 calc R . . . .
C02W C -0.0874(17) 0.1948(15) 0.1627(14) 0.048(3) Uani 1 1 d . U . . .
H5CA H -0.126870 0.164041 0.174904 0.057 Uiso 1 1 calc R . . . .
C02X C 0.3710(17) 0.8071(15) 0.9407(14) 0.052(3) Uani 1 1 d . U . . .
H6CA H 0.337152 0.757288 0.922561 0.062 Uiso 1 1 calc R . . . .
HT H 0.380138 0.828180 0.994748 0.062 Uiso 1 1 calc R . . . .
C02Y C -0.0384(16) 0.6349(13) 0.1515(13) 0.047(3) Uani 1 1 d D U . . .
H7CA H -0.064821 0.603119 0.173324 0.056 Uiso 1 1 calc R . . . .
HU H -0.079816 0.663462 0.126620 0.056 Uiso 1 1 calc R . . . .
C02Z C 0.4834(18) 0.3104(16) 0.8774(15) 0.053(3) Uani 1 1 d . U . . .
H8CA H 0.447248 0.321766 0.907028 0.064 Uiso 1 1 calc R . . . .
C031 C 0.0344(16) 0.1915(15) 0.1206(13) 0.047(3) Uani 1 1 d . U . . .
H031 H 0.071727 0.159269 0.104614 0.056 Uiso 1 1 calc R . . . .
C033 C -0.0273(17) 0.1484(15) 0.1408(14) 0.049(3) Uani 1 1 d . U . . .
H03A H -0.059310 0.105484 0.096883 0.059 Uiso 1 1 calc R . . . .
H03B H 0.003745 0.129154 0.183670 0.059 Uiso 1 1 calc R . . . .
C034 C 0.4801(18) 0.2270(15) 0.8577(15) 0.052(3) Uani 1 1 d . U . . .
H03C H 0.422852 0.201244 0.825114 0.062 Uiso 1 1 calc R . . . .
H03D H 0.499058 0.210327 0.904256 0.062 Uiso 1 1 calc R . . . .
C036 C 0.6181(19) 0.3404(16) 0.8776(15) 0.053(3) Uani 1 1 d . U . . .
H036 H 0.674362 0.370437 0.909036 0.064 Uiso 1 1 calc R . . . .
C038 C -0.0120(16) 0.5893(13) 0.0962(13) 0.047(3) Uani 1 1 d D U . . .
H038 H -0.062514 0.555846 0.055807 0.057 Uiso 1 1 calc R . . . .
C03A C 0.0211(16) 0.6416(14) 0.0591(14) 0.048(3) Uani 1 1 d . U . . .
H03E H 0.033558 0.612516 0.016342 0.057 Uiso 1 1 calc R . . . .
H03F H -0.020987 0.672098 0.039484 0.057 Uiso 1 1 calc R . . . .
C03B C 0.3756(17) 0.9327(15) 0.9148(15) 0.053(3) Uani 1 1 d . U . . .
H03G H 0.343222 0.960836 0.881122 0.064 Uiso 1 1 calc R . . . .
H03H H 0.385708 0.959688 0.967804 0.064 Uiso 1 1 calc R . . . .
C03C C 0.1079(17) 0.1872(14) 0.4860(14) 0.047(3) Uani 1 1 d . U . . .
H03I H 0.066645 0.216276 0.461641 0.056 Uiso 1 1 calc R . . . .
H03J H 0.081709 0.155722 0.508128 0.056 Uiso 1 1 calc R . . . .
C03E C 0.5094(18) 0.8808(15) 0.9580(14) 0.054(3) Uani 1 1 d . U . . .
H03K H 0.563037 0.877513 0.951861 0.064 Uiso 1 1 calc R . . . .
H03L H 0.520700 0.904954 1.011993 0.064 Uiso 1 1 calc R . . . .
C03F C 0.4380(18) 0.8875(15) 0.8222(14) 0.053(3) Uani 1 1 d . U . . .
H03M H 0.490847 0.885016 0.814369 0.063 Uiso 1 1 calc R . . . .
H03N H 0.405108 0.916432 0.789681 0.063 Uiso 1 1 calc R . . . .
C03G C 0.4564(18) 0.9267(16) 0.9059(15) 0.054(3) Uani 1 1 d . U . . .
H03O H 0.488471 0.977372 0.919788 0.065 Uiso 1 1 calc R . . . .
Au9 Au 0.48821(16) 0.80764(13) 0.68250(11) 0.0555(10) Uani 0.332(6) 1 d . . P B .
Au8 Au 0.15022(13) 0.46062(10) 0.26816(11) 0.0405(8) Uani 0.353(6) 1 d . . P A .
C2 C 0.6591(17) 0.9313(15) 0.7611(16) 0.057(3) Uani 1 1 d D U . . .
C4 C 0.684(2) 1.0452(16) 0.8696(16) 0.059(3) Uani 1 1 d . U . . .
H4 H 0.657825 1.086150 0.889689 0.071 Uiso 1 1 calc R . . . .
C6 C 0.619(2) 0.9955(15) 0.7919(16) 0.061(3) Uani 1 1 d . U . . .
H6A H 0.569343 0.975575 0.799162 0.073 Uiso 1 1 calc R . . . .
H6B H 0.601262 1.025047 0.755302 0.073 Uiso 1 1 calc R . . . .
C8 C 0.692(2) 0.8897(15) 0.8167(15) 0.061(3) Uani 1 1 d . U . . .
H8A H 0.720764 0.851838 0.796484 0.073 Uiso 1 1 calc R . . . .
H8B H 0.644601 0.863673 0.822777 0.073 Uiso 1 1 calc R . . . .
C5 C 0.706(2) 0.9985(15) 0.9243(16) 0.059(3) Uani 1 1 d . U . . .
H5A H 0.655210 0.976279 0.927986 0.071 Uiso 1 1 calc R . . . .
H5B H 0.743689 1.029025 0.975496 0.071 Uiso 1 1 calc R . . . .
C0AA C 0.750(2) 0.9363(16) 0.8925(16) 0.061(3) Uani 1 1 d . U . . .
H0AB H 0.767963 0.905100 0.928088 0.073 Uiso 1 1 calc R . . . .
C9 C 0.758(2) 1.0792(15) 0.8579(16) 0.060(3) Uani 1 1 d . U . . .
H9A H 0.740190 1.109302 0.821814 0.073 Uiso 1 1 calc R . . . .
H9B H 0.799568 1.111055 0.906604 0.073 Uiso 1 1 calc R . . . .
C10 C 0.7290(17) 0.9641(15) 0.7484(16) 0.061(3) Uani 1 1 d D U . . .
H10A H 0.709459 0.992433 0.710801 0.073 Uiso 1 1 calc R . . . .
H10B H 0.757120 0.925006 0.728751 0.073 Uiso 1 1 calc R . . . .
C7 C 0.792(2) 1.0176(16) 0.8278(16) 0.061(3) Uani 1 1 d . U . . .
H7 H 0.839411 1.038990 0.817973 0.073 Uiso 1 1 calc R . . . .
C1AA C 0.827(2) 0.9728(16) 0.8830(16) 0.063(4) Uani 1 1 d . U . . .
H1AB H 0.867110 1.005168 0.932244 0.075 Uiso 1 1 calc R . . . .
H1AC H 0.855561 0.934732 0.862304 0.075 Uiso 1 1 calc R . . . .

loop_
_atom_site_aniso_label
_atom_site_aniso_U_11
_atom_site_aniso_U_22
_atom_site_aniso_U_33
_atom_site_aniso_U_23
_atom_site_aniso_U_13
_atom_site_aniso_U_12
Au4 0.0245(5) 0.0355(5) 0.0220(4) 0.0071(4) 0.0045(4) 0.0098(4)
Au5 0.0291(5) 0.0327(5) 0.0217(4) 0.0105(4) 0.0042(4) 0.0079(4)
Au2 0.0231(5) 0.0320(5) 0.0282(5) 0.0131(4) 0.0039(4) 0.0022(4)
Au7 0.0222(5) 0.0373(5) 0.0278(5) 0.0164(4) 0.0026(4) 0.0040(4)
Au6 0.0305(6) 0.0382(6) 0.0287(5) 0.0090(4) 0.0087(4) 0.0063(4)
Au1 0.0249(5) 0.0297(5) 0.0431(6) 0.0111(4) 0.0048(5) 0.0057(4)
Au3 0.0203(5) 0.0442(6) 0.0366(6) -0.0032(5) 0.0049(4) 0.0068(4)
Cu8 0.0425(13) 0.0315(12) 0.0485(13) 0.0064(9) 0.0225(10) 0.0002(9)
Cu9 0.073(2) 0.0639(17) 0.0278(12) 0.0079(10) 0.0217(12) 0.0066(13)
Cu6 0.0151(16) 0.0343(18) 0.0388(19) 0.0186(15) 0.0063(14) 0.0076(14)
Cu4 0.0230(17) 0.0365(19) 0.0216(16) 0.0047(14) 0.0065(14) 0.0033(14)
Cu1 0.031(2) 0.038(2) 0.0235(17) 0.0145(15) -0.0040(15) -0.0068(15)
Cu2 0.040(2) 0.055(2) 0.0159(15) 0.0052(15) 0.0098(15) -0.0112(18)
Cu5 0.030(2) 0.049(2) 0.0314(19) 0.0164(17) -0.0029(16) -0.0037(17)
Cu0F 0.059(3) 0.037(2) 0.039(2) 0.0040(17) 0.025(2) -0.0005(18)
Cu3 0.036(2) 0.045(2) 0.039(2) 0.0215(18) -0.0063(17) 0.0058(18)
S00H 0.023(3) 0.045(3) 0.024(3) 0.016(3) -0.003(2) -0.001(3)
S00I 0.049(4) 0.030(3) 0.039(3) 0.015(3) 0.019(3) 0.000(3)
S00J 0.025(3) 0.046(3) 0.035(3) 0.019(3) 0.013(3) 0.007(3)
S00K 0.026(3) 0.033(3) 0.032(3) 0.018(2) 0.006(2) 0.010(2)
S00L 0.042(4) 0.035(3) 0.029(3) 0.002(2) 0.012(3) -0.001(3)
S00M 0.033(3) 0.035(3) 0.031(3) 0.002(2) 0.005(3) 0.003(3)
S00N 0.037(4) 0.042(4) 0.035(3) 0.007(3) 0.010(3) 0.001(3)
S00O 0.054(4) 0.049(4) 0.031(3) 0.024(3) 0.010(3) 0.012(3)
S00P 0.044(4) 0.036(3) 0.023(3) 0.016(3) -0.008(3) -0.006(3)
S00Q 0.072(5) 0.043(4) 0.029(3) 0.009(3) 0.014(3) 0.018(4)
C00R 0.058(6) 0.051(6) 0.048(6) 0.023(5) 0.015(5) 0.010(5)
C00S 0.058(6) 0.050(6) 0.048(6) 0.025(5) 0.014(5) 0.012(5)
C00T 0.034(6) 0.061(7) 0.020(5) 0.012(5) -0.001(4) 0.005(5)
C00U 0.037(6) 0.047(6) 0.044(6) 0.021(5) 0.006(5) 0.000(5)
C00V 0.044(6) 0.053(6) 0.028(5) 0.022(5) 0.005(5) -0.001(5)
C00W 0.041(6) 0.059(7) 0.034(5) 0.018(5) 0.011(5) 0.010(5)
C00X 0.055(7) 0.047(6) 0.055(6) 0.030(5) 0.036(6) 0.020(5)
C00Y 0.038(6) 0.049(6) 0.046(6) 0.021(5) 0.006(5) 0.001(5)
C00Z 0.057(7) 0.047(6) 0.055(6) 0.029(5) 0.035(6) 0.022(5)
C010 0.056(7) 0.046(6) 0.055(6) 0.031(5) 0.034(6) 0.022(5)
C011 0.041(6) 0.053(6) 0.028(5) 0.021(5) 0.002(5) -0.001(5)
C012 0.058(7) 0.047(6) 0.058(6) 0.030(5) 0.033(6) 0.021(5)
C013 0.026(5) 0.046(5) 0.038(5) 0.012(5) 0.007(4) 0.012(5)
C014 0.024(5) 0.047(5) 0.039(5) 0.009(5) 0.010(4) 0.013(5)
C015 0.060(6) 0.051(6) 0.049(6) 0.023(5) 0.014(5) 0.009(5)
C016 0.026(5) 0.046(5) 0.038(5) 0.012(5) 0.009(4) 0.011(5)
C017 0.025(5) 0.048(5) 0.036(5) 0.011(5) 0.009(4) 0.012(5)
C018 0.023(5) 0.046(5) 0.037(5) 0.010(5) 0.010(4) 0.013(5)
C019 0.041(6) 0.059(7) 0.034(5) 0.019(5) 0.010(5) 0.009(5)
C01A 0.038(6) 0.048(6) 0.045(6) 0.022(5) 0.006(5) 0.001(5)
C01B 0.036(6) 0.061(7) 0.022(5) 0.011(5) 0.000(4) 0.003(5)
C01C 0.043(6) 0.053(6) 0.029(5) 0.019(5) 0.002(5) 0.001(5)
C01D 0.025(5) 0.046(5) 0.037(5) 0.012(5) 0.007(4) 0.012(5)
C01E 0.035(6) 0.060(7) 0.021(5) 0.012(5) -0.001(4) 0.004(5)
C01F 0.042(6) 0.061(7) 0.036(5) 0.017(5) 0.010(5) 0.008(5)
C01G 0.060(6) 0.051(6) 0.049(6) 0.024(5) 0.015(5) 0.010(5)
C01H 0.044(6) 0.053(6) 0.029(5) 0.021(5) 0.002(5) -0.002(5)
C01I 0.056(7) 0.065(7) 0.042(6) 0.028(6) 0.021(5) 0.015(6)
C01J 0.036(6) 0.062(7) 0.022(5) 0.011(5) -0.001(5) 0.005(5)
C01K 0.026(5) 0.048(5) 0.038(5) 0.011(5) 0.008(5) 0.011(5)
C01L 0.039(6) 0.047(6) 0.045(6) 0.023(5) 0.005(5) 0.000(5)
C01M 0.043(6) 0.054(6) 0.028(5) 0.022(5) 0.003(5) -0.001(5)
C01N 0.037(6) 0.062(7) 0.023(5) 0.010(5) -0.001(5) 0.004(5)
C01O 0.055(7) 0.064(7) 0.042(6) 0.027(6) 0.023(5) 0.016(6)
C01P 0.060(6) 0.051(6) 0.052(6) 0.023(5) 0.014(5) 0.010(5)
C01Q 0.060(6) 0.051(6) 0.051(6) 0.021(5) 0.014(5) 0.012(5)
C01R 0.038(6) 0.048(6) 0.046(6) 0.021(5) 0.005(5) 0.000(5)
C01S 0.056(6) 0.051(6) 0.048(5) 0.020(5) 0.014(5) 0.012(5)
C01T 0.043(6) 0.052(6) 0.029(5) 0.021(5) 0.002(5) 0.001(5)
C01U 0.041(6) 0.057(7) 0.035(5) 0.020(5) 0.009(5) 0.010(5)
C01V 0.058(7) 0.065(7) 0.044(6) 0.027(6) 0.021(5) 0.015(6)
C01W 0.059(6) 0.051(6) 0.049(6) 0.024(5) 0.014(5) 0.011(5)
C01X 0.038(6) 0.063(7) 0.024(5) 0.010(5) -0.001(5) 0.005(5)
C01Y 0.055(7) 0.047(6) 0.057(6) 0.029(5) 0.035(6) 0.021(5)
C020 0.044(6) 0.053(6) 0.029(5) 0.021(5) 0.003(5) -0.001(5)
C021 0.038(6) 0.063(7) 0.023(5) 0.010(5) 0.000(5) 0.003(5)
C022 0.043(6) 0.053(6) 0.029(5) 0.021(5) 0.003(5) -0.001(5)
C023 0.028(5) 0.047(5) 0.040(5) 0.012(4) 0.009(4) 0.011(4)
C024 0.043(6) 0.054(6) 0.030(5) 0.021(5) 0.003(5) 0.000(5)
C025 0.057(7) 0.047(6) 0.057(6) 0.030(5) 0.035(6) 0.022(5)
C026 0.039(6) 0.062(7) 0.023(5) 0.012(5) -0.002(5) 0.005(5)
C027 0.042(6) 0.061(7) 0.035(5) 0.016(5) 0.011(5) 0.007(5)
C028 0.045(6) 0.054(6) 0.029(5) 0.020(5) 0.003(5) -0.001(5)
C029 0.060(6) 0.052(6) 0.051(6) 0.021(5) 0.014(5) 0.010(5)
C02A 0.043(6) 0.060(7) 0.035(5) 0.018(5) 0.010(5) 0.008(5)
C02B 0.055(7) 0.048(6) 0.056(6) 0.030(5) 0.036(6) 0.021(5)
C02C 0.036(6) 0.061(7) 0.023(5) 0.010(5) -0.001(5) 0.003(5)
C02D 0.052(7) 0.058(7) 0.039(6) 0.004(5) 0.016(6) 0.007(6)
C02E 0.056(7) 0.046(6) 0.056(6) 0.031(5) 0.035(6) 0.023(5)
C02F 0.025(5) 0.047(5) 0.037(5) 0.011(5) 0.010(4) 0.011(5)
C02G 0.052(7) 0.058(7) 0.038(6) 0.005(5) 0.017(5) 0.006(6)
C02H 0.060(7) 0.067(7) 0.044(6) 0.026(6) 0.019(5) 0.015(6)
C02I 0.039(6) 0.048(6) 0.047(6) 0.022(5) 0.006(5) 0.001(5)
C02J 0.052(7) 0.058(7) 0.040(6) 0.003(5) 0.017(6) 0.008(6)
C02K 0.053(7) 0.058(7) 0.038(6) 0.005(5) 0.017(5) 0.008(6)
C02L 0.057(7) 0.066(7) 0.043(6) 0.027(6) 0.021(5) 0.015(6)
C02M 0.057(7) 0.066(7) 0.043(6) 0.026(6) 0.022(5) 0.016(6)
C02N 0.060(6) 0.051(6) 0.052(6) 0.021(5) 0.012(5) 0.011(5)
C02O 0.057(7) 0.048(6) 0.057(6) 0.029(5) 0.034(6) 0.022(5)
C02Q 0.042(6) 0.060(7) 0.035(5) 0.018(5) 0.010(5) 0.008(5)
C02R 0.036(6) 0.063(7) 0.022(5) 0.011(5) -0.001(5) 0.003(5)
C02S 0.040(6) 0.048(6) 0.047(6) 0.021(5) 0.005(5) 0.001(5)
C02T 0.051(7) 0.058(7) 0.039(6) 0.004(5) 0.018(6) 0.007(6)
C02U 0.026(5) 0.047(5) 0.038(5) 0.009(5) 0.009(4) 0.013(5)
C02V 0.057(7) 0.066(7) 0.045(6) 0.027(6) 0.021(5) 0.015(6)
C02W 0.042(6) 0.061(7) 0.037(5) 0.017(5) 0.009(5) 0.008(5)
C02X 0.052(7) 0.059(7) 0.039(6) 0.005(5) 0.017(6) 0.006(6)
C02Y 0.039(6) 0.049(6) 0.046(6) 0.022(5) 0.005(5) 0.001(5)
C02Z 0.058(7) 0.067(7) 0.044(6) 0.027(6) 0.022(5) 0.015(6)
C031 0.043(6) 0.059(7) 0.037(5) 0.018(5) 0.010(5) 0.010(5)
C033 0.044(6) 0.060(7) 0.038(5) 0.016(5) 0.007(5) 0.009(5)
C034 0.057(7) 0.065(7) 0.043(6) 0.029(6) 0.022(5) 0.014(6)
C036 0.058(7) 0.066(7) 0.044(6) 0.027(6) 0.020(5) 0.013(6)
C038 0.039(6) 0.049(6) 0.047(6) 0.020(5) 0.005(5) 0.001(5)
C03A 0.040(6) 0.048(6) 0.047(6) 0.021(5) 0.004(5) 0.000(5)
C03B 0.054(7) 0.059(7) 0.040(6) 0.004(5) 0.017(6) 0.006(6)
C03C 0.057(7) 0.047(6) 0.057(6) 0.029(5) 0.035(6) 0.021(5)
C03E 0.053(7) 0.060(7) 0.040(6) 0.005(5) 0.016(6) 0.006(6)
C03F 0.053(7) 0.059(7) 0.040(6) 0.005(5) 0.017(5) 0.005(6)
C03G 0.054(7) 0.059(7) 0.041(6) 0.004(5) 0.016(6) 0.005(6)
Au9 0.073(2) 0.0639(17) 0.0278(12) 0.0079(10) 0.0217(12) 0.0066(13)
Au8 0.0425(13) 0.0315(12) 0.0485(13) 0.0064(9) 0.0225(10) 0.0002(9)
C2 0.073(8) 0.046(7) 0.051(7) 0.017(6) 0.018(6) 0.011(6)
C4 0.074(8) 0.046(7) 0.053(7) 0.016(6) 0.017(6) 0.011(6)
C6 0.075(8) 0.047(7) 0.053(7) 0.014(6) 0.016(6) 0.012(6)
C8 0.076(8) 0.047(7) 0.054(7) 0.016(6) 0.016(6) 0.012(6)
C5 0.074(8) 0.047(7) 0.051(7) 0.016(6) 0.017(6) 0.010(6)
C0AA 0.075(8) 0.047(7) 0.053(7) 0.016(6) 0.016(6) 0.010(6)
C9 0.075(8) 0.048(7) 0.053(7) 0.015(6) 0.017(6) 0.010(6)
C10 0.074(8) 0.048(7) 0.054(7) 0.013(6) 0.017(6) 0.013(6)
C7 0.075(8) 0.049(7) 0.054(7) 0.015(6) 0.018(6) 0.011(6)
C1AA 0.075(8) 0.049(7) 0.056(7) 0.015(6) 0.015(6) 0.013(6)

loop_
_atom_type_symbol
_atom_type_description
_atom_type_scat_dispersion_real
_atom_type_scat_dispersion_imag
_atom_type_scat_source
C C 0.0181 0.0091 'International Tables Vol C Tables 4.2.6.8 and 6.1.1.4'
H H 0.0000 0.0000 'International Tables Vol C Tables 4.2.6.8 and 6.1.1.4'
Au Au -4.4197 7.2980 'International Tables Vol C Tables 4.2.6.8 and 6.1.1.4'
Cu Cu -1.9646 0.5888 'International Tables Vol C Tables 4.2.6.8 and 6.1.1.4'
S S 0.3331 0.5567 'International Tables Vol C Tables 4.2.6.8 and 6.1.1.4'

loop_
_geom_angle_atom_site_label_1
_geom_angle_atom_site_label_2
_geom_angle_atom_site_label_3
_geom_angle
_geom_angle_site_symmetry_1
_geom_angle_site_symmetry_3
_geom_angle_publ_flag
Au2 Au4 Au1 52.05(3) . . ?
Au2 Au4 Cu8 124.02(5) . . ?
Au6 Au4 Au2 76.86(4) . . ?
Au6 Au4 Au1 108.37(4) . . ?
Au6 Au4 Au3 59.37(4) . . ?
Au6 Au4 Cu8 57.41(4) . . ?
Au6 Au4 Cu6 62.69(7) . . ?
Au6 Au4 Cu1 148.00(9) . . ?
Au6 Au4 Cu5 59.34(8) . . ?
Au1 Au4 Cu8 163.96(5) . . ?
Au3 Au4 Au2 69.85(4) . . ?
Au3 Au4 Au1 57.92(3) . . ?
Au3 Au4 Cu8 106.13(5) . . ?
Au3 Au4 Cu1 110.17(8) . . ?
Au3 Au4 Cu5 112.82(8) . . ?
Cu6 Au4 Au2 126.57(7) . . ?
Cu6 Au4 Au1 108.64(8) . . ?
Cu6 Au4 Au3 60.18(7) . . ?
Cu6 Au4 Cu8 59.61(8) . . ?
Cu6 Au4 Cu1 142.37(10) . . ?
Cu6 Au4 Cu5 110.11(10) . . ?
Cu1 Au4 Au2 71.25(8) . . ?
Cu1 Au4 Au1 52.32(7) . . ?
Cu1 Au4 Cu8 143.68(8) . . ?
Cu1 Au4 Cu5 106.99(10) . . ?
Cu5 Au4 Au2 72.18(8) . . ?
Cu5 Au4 Au1 123.73(8) . . ?
Cu5 Au4 Cu8 57.96(8) . . ?
S00J Au4 Au2 101.14(15) . . ?
S00J Au4 Au6 139.79(15) . . ?
S00J Au4 Au1 100.58(14) . . ?
S00J Au4 Au3 158.12(15) . . ?
S00J Au4 Cu8 95.45(15) . . ?
S00J Au4 Cu6 132.29(16) . . ?
S00J Au4 Cu1 48.26(16) . . ?
S00J Au4 Cu5 81.54(17) . . ?
Au7 Au5 Au1 62.01(4) 2_666 . ?
Au7 Au5 Au3 105.22(4) 2_666 . ?
Au7 Au5 Cu9 65.09(6) 2_666 . ?
Au7 Au5 Cu4 58.08(7) 2_666 . ?
Au7 Au5 Cu0F 54.27(7) 2_666 . ?
Au1 Au5 Au3 57.37(4) . . ?
Au1 Au5 Cu9 118.18(6) . . ?
Au1 Au5 Cu4 60.69(7) . . ?
Cu4 Au5 Au3 114.92(7) . . ?
Cu4 Au5 Cu9 65.51(8) . . ?
Cu0F Au5 Au3 112.96(7) . . ?
S00P Au5 Au7 167.25(18) . 2_666 ?
S00P Au5 Au1 119.83(15) . . ?
S00P Au5 Au3 69.31(16) . . ?
S00P Au5 Cu9 118.95(17) . . ?
S00P Au5 Cu4 134.55(18) . . ?
Au4 Au2 Au3 49.47(3) . . ?
Au1 Au2 Au4 64.22(3) . . ?
Au1 Au2 Au3 58.10(4) . 2_666 ?
Au1 Au2 Au3 54.71(3) . . ?
Au1 Au2 Cu2 98.71(7) . . ?
Au1 Au2 Cu3 58.55(8) . . ?
Au3 Au2 Au4 113.62(4) 2_666 . ?
Au3 Au2 Au3 71.05(4) 2_666 . ?
Au3 Au2 Cu2 56.25(7) 2_666 . ?
Au3 Au2 Cu3 72.13(9) 2_666 . ?
Cu2 Au2 Au4 161.90(7) . . ?
Cu2 Au2 Au3 126.66(7) . . ?
Cu3 Au2 Au4 103.55(8) . . ?
Cu3 Au2 Au3 113.15(8) . . ?
Cu3 Au2 Cu2 60.10(10) . . ?
S00I Au2 Au4 88.63(16) . . ?
S00I Au2 Au1 151.84(17) . . ?
S00I Au2 Au3 113.67(14) . . ?
S00I Au2 Au3 147.91(16) . 2_666 ?
S00I Au2 Cu2 107.23(17) . . ?
S00I Au2 Cu3 126.86(16) . . ?
Au5 Au7 Au6 123.59(4) 2_666 . ?
Au5 Au7 Au1 59.96(4) 2_666 2_666 ?
Au5 Au7 Cu9 61.58(5) 2_666 2_666 ?
Au5 Au7 Cu4 64.65(7) 2_666 2_666 ?
Au5 Au7 Au9 61.58(5) 2_666 2_666 ?
Au6 Au7 Cu9 158.95(6) . 2_666 ?
Au6 Au7 Au9 158.95(6) . 2_666 ?
Au1 Au7 Au6 83.41(4) 2_666 . ?
Au1 Au7 Cu9 113.49(6) 2_666 2_666 ?
Au1 Au7 Au9 113.49(6) 2_666 2_666 ?
Cu4 Au7 Au6 134.70(8) 2_666 . ?
Cu4 Au7 Au1 62.20(7) 2_666 2_666 ?
Cu4 Au7 Cu9 66.30(9) 2_666 2_666 ?
Cu4 Au7 Au9 66.30(9) 2_666 2_666 ?
S00K Au7 Au5 158.01(14) . 2_666 ?
S00K Au7 Au6 51.33(14) . . ?
S00K Au7 Au1 130.93(14) . 2_666 ?
S00K Au7 Cu9 115.14(15) . 2_666 ?
S00K Au7 Cu4 136.06(15) . 2_666 ?
S00K Au7 Cu0F 86.55(16) . 2_666 ?
S00K Au7 Au9 115.14(15) . 2_666 ?
Au9 Au7 Cu9 0.0 2_666 2_666 ?
Au4 Au6 Au7 126.19(4) . . ?
Au4 Au6 Cu8 70.40(5) . . ?
Au4 Au6 Cu6 58.67(7) . . ?
Au4 Au6 Cu5 63.35(8) . . ?
Au3 Au6 Au4 60.34(4) . . ?
Au3 Au6 Au7 90.04(4) . . ?
Au3 Au6 Cu8 117.23(6) . . ?
Au3 Au6 Cu6 59.13(7) . . ?
Au3 Au6 Cu5 117.23(8) . . ?
Cu6 Au6 Au7 142.83(8) . . ?
Cu6 Au6 Cu8 63.09(8) . . ?
Cu5 Au6 Au7 102.10(9) . . ?
Cu5 Au6 Cu8 63.41(9) . . ?
Cu5 Au6 Cu6 110.12(11) . . ?
S00K Au6 Au4 149.66(14) . . ?
S00K Au6 Au7 51.75(14) . . ?
S00K Au6 Au3 139.70(14) . . ?
S00K Au6 Cu8 102.19(14) . . ?
S00K Au6 Cu6 145.44(15) . . ?
S00K Au6 Cu5 86.80(16) . . ?
Au5 Au1 Au4 82.43(4) . . ?
Au5 Au1 Au2 140.33(5) . . ?
Au5 Au1 Au7 58.04(3) . 2_666 ?
Au5 Au1 Au3 69.61(4) . . ?
Au5 Au1 Cu4 62.18(7) . . ?
Au2 Au1 Au4 63.73(3) . . ?
Au2 Au1 Au7 155.09(5) . 2_666 ?
Au2 Au1 Au3 73.68(4) . . ?
Au2 Au1 Cu4 139.68(8) . . ?
Au7 Au1 Au4 139.74(5) 2_666 . ?
Au7 Au1 Au3 111.53(5) 2_666 . ?
Au7 Au1 Cu4 57.43(7) 2_666 . ?
Au3 Au1 Au4 115.66(4) 2_666 . ?
Au3 Au1 Au4 53.77(3) . . ?
Au3 Au1 Au5 125.07(5) 2_666 . ?
Au3 Au1 Au2 61.06(4) 2_666 . ?
Au3 Au1 Au7 95.04(4) 2_666 2_666 ?
Au3 Au1 Au3 80.82(5) 2_666 . ?
Au3 Au1 Cu4 144.54(8) 2_666 . ?
Au3 Au1 Cu3 74.72(9) 2_666 . ?
Cu4 Au1 Au4 99.41(7) . . ?
Cu4 Au1 Au3 127.67(8) . . ?
Cu1 Au1 Au4 58.91(7) . . ?
Cu1 Au1 Au5 99.81(8) . . ?
Cu1 Au1 Au2 80.70(8) . . ?
Cu1 Au1 Au7 116.75(8) . 2_666 ?
Cu1 Au1 Au3 112.61(8) . . ?
Cu1 Au1 Au3 134.59(9) . 2_666 ?
Cu1 Au1 Cu4 60.02(10) . . ?
Cu1 Au1 Cu3 65.48(11) . . ?
Cu3 Au1 Au4 105.22(8) . . ?
Cu3 Au1 Au5 153.92(10) . . ?
Cu3 Au1 Au2 61.55(8) . . ?
Cu3 Au1 Au7 107.73(9) . 2_666 ?
Cu3 Au1 Au3 135.06(9) . . ?
Cu3 Au1 Cu4 91.81(11) . . ?
Au4 Au3 Au5 81.39(4) . . ?
Au4 Au3 Au2 149.38(5) . 2_666 ?
Au4 Au3 Au2 60.68(3) . . ?
Au4 Au3 Au1 68.30(4) . . ?
Au4 Au3 Cu6 59.90(7) . . ?
Au4 Au3 Cu2 117.83(9) . 2_666 ?
Au5 Au3 Au2 103.32(4) . . ?
Au2 Au3 Au5 72.99(4) 2_666 . ?
Au2 Au3 Au2 108.94(4) 2_666 . ?
Au2 Au3 Au1 82.78(4) 2_666 . ?
Au2 Au3 Cu2 67.62(8) 2_666 2_666 ?
Au6 Au3 Au4 60.29(4) . . ?
Au6 Au3 Au5 138.36(5) . . ?
Au6 Au3 Au2 148.34(5) . 2_666 ?
Au6 Au3 Au2 73.07(4) . . ?
Au6 Au3 Au1 117.71(5) . . ?
Au6 Au3 Cu6 62.91(7) . . ?
Au6 Au3 Cu2 114.33(8) . 2_666 ?
Au1 Au3 Au4 131.78(5) 2_666 . ?
Au1 Au3 Au5 53.02(3) . . ?
Au1 Au3 Au5 129.27(5) 2_666 . ?
Au1 Au3 Au2 74.96(4) 2_666 . ?
Au1 Au3 Au2 60.84(4) 2_666 2_666 ?
Au1 Au3 Au2 51.61(3) . . ?
Au1 Au3 Au6 90.72(4) 2_666 . ?
Au1 Au3 Au1 99.18(5) 2_666 . ?
Au1 Au3 Cu6 141.96(8) 2_666 . ?
Au1 Au3 Cu2 108.88(9) 2_666 2_666 ?
Cu6 Au3 Au5 84.86(8) . . ?
Cu6 Au3 Au2 117.69(8) . . ?
Cu6 Au3 Au2 131.81(8) . 2_666 ?
Cu6 Au3 Au1 116.92(8) . . ?
Cu6 Au3 Cu2 64.45(10) . 2_666 ?
Cu2 Au3 Au5 68.00(7) 2_666 . ?
Cu2 Au3 Au2 171.16(7) 2_666 . ?
Cu2 Au3 Au1 119.55(7) 2_666 . ?
Au4 Cu6 Au6 58.64(7) . . ?
Au4 Cu6 Au3 59.92(7) . . ?
Au4 Cu6 Cu8 68.89(8) . . ?
Au4 Cu6 Cu2 112.30(12) . 2_666 ?
Au6 Cu6 Cu8 59.60(8) . . ?
Au6 Cu6 Cu2 105.43(13) . 2_666 ?
Au3 Cu6 Au6 57.96(7) . . ?
Au3 Cu6 Cu8 112.98(12) . . ?
Au3 Cu6 Cu2 58.20(10) . 2_666 ?
Cu2 Cu6 Cu8 162.70(15) 2_666 . ?
S00M Cu6 Au4 116.5(2) . . ?
S00M Cu6 Au6 82.53(19) . . ?
S00M Cu6 Au3 136.4(2) . . ?
S00M Cu6 Cu8 47.80(18) . . ?
S00M Cu6 Cu2 126.3(2) . 2_666 ?
S00M Cu6 S00P 140.7(3) . . ?
S00P Cu6 Au4 95.51(18) . . ?
S00P Cu6 Au6 135.9(2) . . ?
S00P Cu6 Au3 78.42(18) . . ?
S00P Cu6 Cu8 148.5(2) . . ?
S00P Cu6 Cu2 48.2(2) . 2_666 ?
Au7 Cu4 Au5 57.26(7) 2_666 . ?
Au7 Cu4 Au1 60.37(7) 2_666 . ?
Au7 Cu4 Cu1 116.88(14) 2_666 . ?
Au1 Cu4 Au5 57.13(6) . . ?
Cu1 Cu4 Au5 94.48(11) . . ?
Cu1 Cu4 Au1 57.21(10) . . ?
S00H Cu4 Au5 130.90(19) . . ?
S00H Cu4 Au7 103.01(19) . 2_666 ?
S00H Cu4 Au1 73.90(17) . . ?
S00H Cu4 Cu1 51.68(16) . . ?
S00L Cu4 Au5 90.30(18) . . ?
S00L Cu4 Au7 109.0(2) . 2_666 ?
S00L Cu4 Au1 146.9(2) . . ?
S00L Cu4 Cu1 128.0(2) . . ?
S00L Cu4 S00H 137.6(3) . . ?
Au4 Cu1 Cu3 106.97(14) . . ?
Au1 Cu1 Au4 68.76(8) . . ?
Au1 Cu1 Cu4 62.77(10) . . ?
Au1 Cu1 Cu3 58.01(11) . . ?
Cu4 Cu1 Au4 107.76(12) . . ?
Cu4 Cu1 Cu3 89.20(14) . . ?
S00H Cu1 Au4 147.2(2) . . ?
S00H Cu1 Au1 78.49(18) . . ?
S00H Cu1 Cu4 54.77(18) . . ?
S00H Cu1 Cu3 51.47(19) . . ?
S00J Cu1 Au4 54.04(16) . . ?
S00J Cu1 Au1 122.8(2) . . ?
S00J Cu1 Cu4 131.3(2) . . ?
S00J Cu1 Cu3 137.3(2) . . ?
S00J Cu1 S00H 158.7(3) . . ?
Au3 Cu2 Au2 56.14(8) 2_666 . ?
Au3 Cu2 Cu6 57.35(9) 2_666 2_666 ?
Au3 Cu2 Cu3 69.80(12) 2_666 . ?
Cu6 Cu2 Au2 113.30(13) 2_666 . ?
Cu6 Cu2 Cu3 104.82(15) 2_666 . ?
Cu3 Cu2 Au2 55.34(10) . . ?
S00O Cu2 Au2 84.4(2) . . ?
S00O Cu2 Au3 119.0(2) . 2_666 ?
S00O Cu2 Cu6 133.6(2) . 2_666 ?
S00O Cu2 Cu3 49.2(2) . . ?
S00O Cu2 S00P 160.7(3) . 2_666 ?
S00P Cu2 Au2 110.94(18) 2_666 . ?
S00P Cu2 Au3 80.02(18) 2_666 2_666 ?
S00P Cu2 Cu6 52.14(18) 2_666 2_666 ?
S00P Cu2 Cu3 149.5(2) 2_666 . ?
Au4 Cu5 Cu8 66.98(9) . . ?
Au6 Cu5 Au4 57.32(7) . . ?
Au6 Cu5 Cu8 60.26(8) . . ?
S00I Cu5 Au4 98.6(2) . . ?
S00I Cu5 Au6 90.28(19) . . ?
S00I Cu5 Cu8 150.5(2) . . ?
S00I Cu5 S00N 160.2(3) . . ?
S00N Cu5 Au4 97.0(2) . . ?
S00N Cu5 Au6 108.5(2) . . ?
S00N Cu5 Cu8 48.57(18) . . ?
Au2 Cu3 Cu1 75.87(11) . . ?
Au2 Cu3 Cu2 64.56(11) . . ?
Au1 Cu3 Au2 59.90(8) . . ?
Au1 Cu3 Cu1 56.51(10) . . ?
Au1 Cu3 Cu2 102.68(14) . . ?
Cu1 Cu3 Cu2 140.32(16) . . ?
S00H Cu3 Au2 123.3(2) . . ?
S00H Cu3 Au1 76.42(18) . . ?
S00H Cu3 Cu1 49.36(16) . . ?
S00H Cu3 Cu2 167.5(2) . . ?
S00O Cu3 Au2 90.4(2) . . ?
S00O Cu3 Au1 147.3(2) . . ?
S00O Cu3 Cu1 133.6(2) . . ?
S00O Cu3 Cu2 47.8(2) . . ?
S00O Cu3 S00H 135.7(3) . . ?
Cu1 S00H Cu4 73.5(2) . . ?
Cu1 S00H Cu3 79.2(2) . . ?
Cu3 S00H Cu4 117.1(3) . . ?
C00V S00H Cu4 122.2(9) . . ?
C00V S00H Cu1 98.2(8) . . ?
C00V S00H Cu3 116.9(9) . . ?
Cu5 S00I Au2 100.6(2) . . ?
C00X S00I Au2 116.5(9) . . ?
C00X S00I Cu5 104.2(9) . . ?
C00X S00I Cu0F 105.3(8) . 2_666 ?
Cu1 S00J Au4 77.7(2) . . ?
C018 S00J Au4 109.0(8) . . ?
C018 S00J Cu1 108.0(7) . . ?
Au6 S00K Au7 76.92(17) . . ?
C00T S00K Au7 109.7(8) . . ?
C00T S00K Au6 106.7(9) . . ?
Cu4 S00L Cu9 85.4(2) . . ?
C02G S00L Cu9 105.7(9) . . ?
C02G S00L Cu4 112.1(10) . . ?
Cu6 S00M Cu8 84.8(2) . . ?
C00U S00M Cu8 106.8(8) . . ?
C00U S00M Cu6 118.9(9) . . ?
Cu5 S00N Cu8 83.3(2) . . ?
C019 S00N Cu8 107.0(8) . . ?
C019 S00N Cu5 108.4(9) . . ?
Cu2 S00O Cu3 82.9(3) . . ?
C01O S00O Cu2 110.8(9) . . ?
C01O S00O Cu3 120.9(10) . . ?
Cu6 S00P Au5 116.5(3) . . ?
Cu2 S00P Au5 93.7(3) 2_666 . ?
Cu2 S00P Cu6 79.7(2) 2_666 . ?
C00S S00P Au5 113.3(9) . . ?
C00S S00P Cu6 129.1(9) . . ?
C00S S00P Cu2 107.1(9) . 2_666 ?
C2 S00Q Cu9 111.4(8) . . ?
C2 S00Q Cu0F 108.1(10) . . ?
C01G C00R C00S 111(2) . . ?
C00R C00S S00P 108(2) . . ?
C015 C00S S00P 107.5(19) . . ?
C015 C00S C00R 103(2) . . ?
C01S C00S S00P 110.4(19) . . ?
C01S C00S C00R 111(2) . . ?
C01S C00S C015 117(2) . . ?
C01E C00T S00K 113.7(16) . . ?
C01E C00T C02C 110(2) . . ?
C01J C00T S00K 107.0(18) . . ?
C01J C00T C01E 111(2) . . ?
C01J C00T C02C 110(2) . . ?
C02C C00T S00K 104.3(17) . . ?
C00Y C00U S00M 113.2(18) . . ?
C00Y C00U C01A 110(2) . . ?
C00Y C00U C01R 110(2) . . ?
C01A C00U S00M 107.2(18) . . ?
C01A C00U C01R 110(2) . . ?
C01R C00U S00M 106.2(18) . . ?
C011 C00V S00H 109.7(17) . . ?
C011 C00V C01H 110(2) . . ?
C01C C00V S00H 107.2(17) . . ?
C01C C00V C011 113(2) . . ?
C01C C00V C01H 111(2) . . ?
C01H C00V S00H 105.1(17) . . ?
C01F C00W C019 109(2) . . ?
C00Z C00X S00I 108.4(17) . . ?
C00Z C00X C010 109(2) . . ?
C010 C00X S00I 108.2(17) . . ?
C01Y C00X S00I 106.5(16) . . ?
C01Y C00X C00Z 111(2) . . ?
C01Y C00X C010 114(2) . . ?
C00U C00Y C02I 112(2) . . ?
C012 C00Z C00X 108(2) . . ?
C02B C010 C00X 106(2) . . ?
C00V C011 C022 110(2) . . ?
C00Z C012 C02E 108(2) . . ?
C025 C012 C00Z 109(2) . . ?
C025 C012 C02E 116(2) . . ?
C018 C013 C02F 111(2) . . ?
C018 C014 C023 111(2) . . ?
C00S C015 C01W 108(2) . . ?
C023 C016 C01D 105(2) . . ?
C018 C017 C01D 103.0(18) . . ?
C013 C018 S00J 107.6(17) . . ?
C013 C018 C017 113.1(18) . . ?
C014 C018 S00J 111.6(16) . . ?
C014 C018 C013 111.5(18) . . ?
C014 C018 C017 110(2) . . ?
C017 C018 S00J 102.8(15) . . ?
C00W C019 S00N 109.3(19) . . ?
C00W C019 C01U 109(2) . . ?
C01U C019 S00N 110.1(18) . . ?
C02Q C019 S00N 108.0(17) . . ?
C02Q C019 C00W 110(2) . . ?
C02Q C019 C01U 111(2) . . ?
C01L C01A C00U 108(2) . . ?
C01E C01B C021 113(2) . . ?
C01E C01B C026 108(2) . . ?
C026 C01B C021 109(2) . . ?
C00V C01C C01T 108(2) . . ?
C016 C01D C017 113.5(19) . . ?
C01K C01D C016 110.2(19) . . ?
C01K C01D C017 111(2) . . ?
C01B C01E C00T 111(2) . . ?
C00W C01F C02A 111(2) . . ?
C027 C01F C00W 113(2) . . ?
C027 C01F C02A 109(2) . . ?
C00R C01G C01P 113(2) . . ?
C00R C01G C01Q 109(2) . . ?
C01P C01G C01Q 109(2) . . ?
C01M C01H C00V 104(2) . . ?
C036 C01I C01O 106(2) . . ?
C00T C01J C01X 110(2) . . ?
C01D C01K C02F 107.5(19) . . ?
C01A C01L C02S 111(2) . . ?
C01A C01L C03A 111(2) . . ?
C03A C01L C02S 108(2) . . ?
C020 C01M C01H 113(2) . . ?
C028 C01M C01H 113(2) . . ?
C028 C01M C020 109(2) . . ?
C02R C01N C01X 107.8(19) . . ?
C01I C01O S00O 112.7(18) . . ?
C01I C01O C02L 113(2) . . ?
C01I C01O C02M 112(2) . . ?
C02L C01O S00O 105.5(18) . . ?
C02M C01O S00O 105.6(19) . . ?
C02M C01O C02L 107(2) . . ?
C01W C01P C01G 104(2) . . ?
C029 C01Q C01G 112(2) . . ?
C038 C01R C00U 105(2) . . ?
C00S C01S C029 109(2) . . ?
C024 C01T C01C 107(2) . . ?
C028 C01T C01C 110(2) . . ?
C028 C01T C024 108(2) . . ?
C019 C01U C031 109(2) . . ?
C02L C01V C02V 110(2) . . ?
C02L C01V C034 106(2) . . ?
C02V C01V C034 109(2) . . ?
C01P C01W C015 109(2) . . ?
C02N C01W C015 107(2) . . ?
C02N C01W C01P 111(2) . . ?
C01J C01X C021 107.3(19) . . ?
C01N C01X C01J 108(2) . . ?
C01N C01X C021 112(2) . . ?
C00X C01Y C02O 106(2) . . ?
C01M C020 C022 110.3(19) . . ?
C01B C021 C01X 106(2) . . ?
C011 C022 C020 108(2) . . ?
C011 C022 C024 109(2) . . ?
C024 C022 C020 104(2) . . ?
C014 C023 C016 110(2) . . ?
C014 C023 C02U 111(2) . . ?
C016 C023 C02U 108.1(19) . . ?
C022 C024 C01T 111(2) . . ?
C012 C025 C02O 108(2) . . ?
C01B C026 C02R 115(2) . . ?
C01F C027 C031 111(2) . . ?
C01M C028 C01T 109(2) . . ?
C01Q C029 C01S 107(2) . . ?
C02N C029 C01Q 102(2) . . ?
C02N C029 C01S 108(2) . . ?
C01F C02A C02W 105(2) . . ?
C010 C02B C02E 108(2) . . ?
C03C C02B C010 114(2) . . ?
C03C C02B C02E 109(2) . . ?
C00T C02C C02R 106(2) . . ?
C02G C02D C02T 111(2) . . ?
C012 C02E C02B 106.3(19) . . ?
C013 C02F C01K 110.9(18) . . ?
C013 C02F C02U 106.7(17) . . ?
C01K C02F C02U 109(2) . . ?
C02D C02G S00L 111.5(19) . . ?
C02D C02G C02J 110(2) . . ?
C02D C02G C03F 107(2) . . ?
C02J C02G S00L 112.6(19) . . ?
C02J C02G C03F 109(2) . . ?
C03F C02G S00L 106.8(18) . . ?
C02Z C02H C036 106(2) . . ?
C02S C02I C00Y 108(2) . . ?
C02S C02I C02Y 110(2) . . ?
C02Y C02I C00Y 107(2) . . ?
C02G C02J C02K 111(2) . . ?
C02J C02K C02X 108(2) . . ?
C02J C02K C03E 110(2) . . ?
C02X C02K C03E 110(2) . . ?
C01V C02L C01O 110(2) . . ?
C01O C02M C02Z 104(2) . . ?
C01W C02N C029 118(3) . . ?
C025 C02O C01Y 109(2) . . ?
C025 C02O C03C 111(2) . . ?
C03C C02O C01Y 108(2) . . ?
C02W C02Q C019 111(2) . . ?
C01N C02R C02C 109(2) . . ?
C026 C02R C01N 109(2) . . ?
C026 C02R C02C 108.1(19) . . ?
C02I C02S C01L 108(2) . . ?
C02X C02T C02D 106(2) . . ?
C02X C02T C03B 114(2) . . ?
C03B C02T C02D 109(2) . . ?
C023 C02U C02F 107.1(18) . . ?
C036 C02V C01V 109(2) . . ?
C02Q C02W C02A 109(2) . . ?
C02Q C02W C033 108(2) . . ?
C033 C02W C02A 110(2) . . ?
C02T C02X C02K 109(2) . . ?
C038 C02Y C02I 110(2) . . ?
C02H C02Z C02M 110(2) . . ?
C02H C02Z C034 120(3) . . ?
C034 C02Z C02M 107(2) . . ?
C027 C031 C01U 110(2) . . ?
C033 C031 C01U 106(2) . . ?
C033 C031 C027 106(2) . . ?
C02W C033 C031 113(2) . . ?
C02Z C034 C01V 105(2) . . ?
C01I C036 C02H 109(2) . . ?
C02V C036 C01I 113(2) . . ?
C02V C036 C02H 112(2) . . ?
C01R C038 C03A 112(2) . . ?
C02Y C038 C01R 116(2) . . ?
C02Y C038 C03A 107(2) . . ?
C01L C03A C038 107(2) . . ?
C03G C03B C02T 110(2) . . ?
C02B C03C C02O 109(2) . . ?
C02K C03E C03G 107(2) . . ?
C03G C03F C02G 111(2) . . ?
C03B C03G C03E 111(2) . . ?
C03B C03G C03F 108(2) . . ?
C03F C03G C03E 110(2) . . ?
C6 C2 S00Q 107(2) . . ?
C8 C2 S00Q 115(2) . . ?
C8 C2 C6 111(2) . . ?
C10 C2 S00Q 108.2(19) . . ?
C10 C2 C6 107(2) . . ?
C10 C2 C8 108(3) . . ?
C5 C4 C6 108(2) . . ?
C5 C4 C9 114(3) . . ?
C9 C4 C6 110(2) . . ?
C2 C6 C4 109(2) . . ?
C2 C8 C0AA 114(2) . . ?
C4 C5 C0AA 107(2) . . ?
C8 C0AA C5 110(3) . . ?
C8 C0AA C1AA 108(2) . . ?
C1AA C0AA C5 109(2) . . ?
C7 C9 C4 105(3) . . ?
C2 C10 C7 108(2) . . ?
C9 C7 C10 114(3) . . ?
C9 C7 C1AA 114(3) . . ?
C1AA C7 C10 110(2) . . ?
C7 C1AA C0AA 105(3) . . ?

loop_
_geom_bond_atom_site_label_1
_geom_bond_atom_site_label_2
_geom_bond_distance
_geom_bond_site_symmetry_2
_geom_bond_publ_flag
Au4 Au2 3.0871(13) . ?
Au4 Au6 2.6902(13) . ?
Au4 Au1 3.1001(14) . ?
Au4 Au3 2.6914(14) . ?
Au4 Cu8 3.208(2) . ?
Au4 Cu6 2.691(3) . ?
Au4 Cu1 2.848(3) . ?
Au4 Cu5 2.857(4) . ?
Au4 S00J 2.360(5) . ?
Au5 Au7 2.6284(13) 2_666 ?
Au5 Au1 2.6818(14) . ?
Au5 Au3 3.1468(13) . ?
Au5 Cu9 2.882(2) . ?
Au5 Cu4 2.824(3) . ?
Au5 S00P 2.332(5) . ?
Au2 Au1 2.7149(13) . ?
Au2 Au3 2.7206(14) 2_666 ?
Au2 Au3 3.3241(15) . ?
Au2 Cu2 3.029(4) . ?
Au2 Cu3 2.759(4) . ?
Au2 S00I 2.370(6) . ?
Au7 Au5 2.6285(13) 2_666 ?
Au7 Au6 2.9331(14) . ?
Au7 Au1 2.7357(14) 2_666 ?
Au7 Cu9 2.972(3) 2_666 ?
Au7 Cu4 2.652(3) 2_666 ?
Au7 S00K 2.365(6) . ?
Au7 Au9 2.972(3) 2_666 ?
Au6 Au3 2.6653(14) . ?
Au6 Cu8 2.869(2) . ?
Au6 Cu6 2.799(3) . ?
Au6 Cu5 2.749(4) . ?
Au6 S00K 2.351(6) . ?
Au1 Au7 2.7357(14) 2_666 ?
Au1 Au3 2.8272(15) . ?
Au1 Au3 2.6393(14) 2_666 ?
Au1 Cu4 2.784(3) . ?
Au1 Cu1 2.632(4) . ?
Au1 Cu3 2.677(4) . ?
Au3 Au2 2.7205(14) 2_666 ?
Au3 Au1 2.6393(14) 2_666 ?
Au3 Cu6 2.699(3) . ?
Au3 Cu2 2.724(4) 2_666 ?
Cu6 Cu2 2.892(5) 2_666 ?
Cu6 S00M 2.191(7) . ?
Cu6 S00P 2.321(7) . ?
Cu4 Au7 2.652(3) 2_666 ?
Cu4 Cu1 2.712(4) . ?
Cu4 S00H 2.310(7) . ?
Cu4 S00L 2.249(7) . ?
Cu1 Cu3 2.872(5) . ?
Cu1 S00H 2.219(6) . ?
Cu1 S00J 2.175(7) . ?
Cu2 Au3 2.724(4) 2_666 ?
Cu2 Cu6 2.892(5) 2_666 ?
Cu2 Cu3 2.908(5) . ?
Cu2 S00O 2.172(8) . ?
Cu2 S00P 2.191(8) 2_666 ?
Cu5 S00I 2.185(8) . ?
Cu5 S00N 2.217(7) . ?
Cu3 S00H 2.287(7) . ?
Cu3 S00O 2.220(7) . ?
S00H C00V 1.92(3) . ?
S00I Cu0F 2.199(7) 2_666 ?
S00I C00X 1.89(2) . ?
S00J C018 1.94(2) . ?
S00K C00T 1.86(2) . ?
S00L C02G 1.84(3) . ?
S00M C00U 1.85(3) . ?
S00N C019 1.85(3) . ?
S00O C01O 1.86(3) . ?
S00P Cu2 2.191(8) 2_666 ?
S00P C00S 1.88(3) . ?
S00Q C2 1.83(3) . ?
C00R C00S 1.51(4) . ?
C00R C01G 1.48(3) . ?
C00S C015 1.49(3) . ?
C00S C01S 1.48(4) . ?
C00T C01E 1.50(3) . ?
C00T C01J 1.48(3) . ?
C00T C02C 1.53(3) . ?
C00U C00Y 1.49(3) . ?
C00U C01A 1.53(3) . ?
C00U C01R 1.56(3) . ?
C00V C011 1.52(3) . ?
C00V C01C 1.47(3) . ?
C00V C01H 1.55(3) . ?
C00W C019 1.51(3) . ?
C00W C01F 1.50(3) . ?
C00X C00Z 1.55(3) . ?
C00X C010 1.55(3) . ?
C00X C01Y 1.51(4) . ?
C00Y C02I 1.57(3) . ?
C00Z C012 1.53(3) . ?
C010 C02B 1.55(3) . ?
C011 C022 1.53(3) . ?
C012 C025 1.446(10) . ?
C012 C02E 1.56(3) . ?
C013 C018 1.45(3) . ?
C013 C02F 1.50(3) . ?
C014 C018 1.44(3) . ?
C014 C023 1.49(3) . ?
C015 C01W 1.61(3) . ?
C016 C01D 1.55(3) . ?
C016 C023 1.54(3) . ?
C017 C018 1.53(3) . ?
C017 C01D 1.56(3) . ?
C019 C01U 1.54(3) . ?
C019 C02Q 1.50(3) . ?
C01A C01L 1.51(3) . ?
C01B C01E 1.44(3) . ?
C01B C021 1.51(3) . ?
C01B C026 1.48(3) . ?
C01C C01T 1.59(3) . ?
C01D C01K 1.52(3) . ?
C01F C027 1.47(3) . ?
C01F C02A 1.55(3) . ?
C01G C01P 1.52(3) . ?
C01G C01Q 1.55(4) . ?
C01H C01M 1.53(3) . ?
C01I C01O 1.52(4) . ?
C01I C036 1.50(3) . ?
C01J C01X 1.56(3) . ?
C01K C02F 1.54(3) . ?
C01L C02S 1.56(3) . ?
C01L C03A 1.55(3) . ?
C01M C020 1.51(3) . ?
C01M C028 1.48(3) . ?
C01N C01X 1.55(3) . ?
C01N C02R 1.52(3) . ?
C01O C02L 1.56(4) . ?
C01O C02M 1.53(3) . ?
C01P C01W 1.52(4) . ?
C01Q C029 1.52(4) . ?
C01R C038 1.53(3) . ?
C01S C029 1.55(3) . ?
C01T C024 1.58(3) . ?
C01T C028 1.51(3) . ?
C01U C031 1.56(3) . ?
C01V C02L 1.50(3) . ?
C01V C02V 1.57(4) . ?
C01V C034 1.58(3) . ?
C01W C02N 1.44(4) . ?
C01X C021 1.60(3) . ?
C01Y C02O 1.59(3) . ?
C020 C022 1.59(3) . ?
C022 C024 1.57(3) . ?
C023 C02U 1.57(3) . ?
C025 C02O 1.57(3) . ?
C026 C02R 1.49(3) . ?
C027 C031 1.54(3) . ?
C029 C02N 1.52(3) . ?
C02A C02W 1.58(3) . ?
C02B C02E 1.59(3) . ?
C02B C03C 1.51(4) . ?
C02C C02R 1.57(3) . ?
C02D C02G 1.49(3) . ?
C02D C02T 1.57(3) . ?
C02F C02U 1.57(3) . ?
C02G C02J 1.50(4) . ?
C02G C03F 1.57(4) . ?
C02H C02Z 1.45(4) . ?
C02H C036 1.52(3) . ?
C02I C02S 1.50(3) . ?
C02I C02Y 1.57(3) . ?
C02J C02K 1.54(3) . ?
C02K C02X 1.57(4) . ?
C02K C03E 1.57(4) . ?
C02M C02Z 1.60(3) . ?
C02O C03C 1.57(3) . ?
C02Q C02W 1.49(3) . ?
C02T C02X 1.50(4) . ?
C02T C03B 1.52(4) . ?
C02V C036 1.50(4) . ?
C02W C033 1.52(3) . ?
C02Y C038 1.447(10) . ?
C02Z C034 1.52(4) . ?
C031 C033 1.52(4) . ?
C038 C03A 1.55(3) . ?
C03B C03G 1.49(4) . ?
C03E C03G 1.58(4) . ?
C03F C03G 1.54(3) . ?
C2 C6 1.55(4) . ?
C2 C8 1.47(4) . ?
C2 C10 1.459(10) . ?
C4 C6 1.57(4) . ?
C4 C5 1.51(4) . ?
C4 C9 1.51(4) . ?
C8 C0AA 1.49(4) . ?
C5 C0AA 1.57(4) . ?
C0AA C1AA 1.56(4) . ?
C9 C7 1.43(4) . ?
C10 C7 1.60(4) . ?
C7 C1AA 1.52(4) . ?

loop_
_smtbx_masks_void_nr
_smtbx_masks_void_average_x
_smtbx_masks_void_average_y
_smtbx_masks_void_average_z
_smtbx_masks_void_volume
_smtbx_masks_void_count_electrons
_smtbx_masks_void_content
1 0.000 0.000 -0.234 1128.7 179.5 ?
2 0.145 0.565 0.978 16.4 0.0 ?
3 0.500 0.500 0.000 18.9 3.6 ?
4 0.855 0.435 0.022 16.4 0.0 ?
